data_4519500
loop_
_publ_author_name
'Abdel Rahman Al Ahmad'
'Thierry Maris'
'James D. Wuest'

_publ_contact_author_id_orcid 0000-0001-9731-4046
_publ_section_title
;
 ArOCF3, ArOCHF2, ArOCH2F, and ArOCH3: What the F Does to Control the
 Crystallization of Riluzole and Analogous Fluoromethyl Ethers
;
_journal_name_full 'Crystal growth & Design'
_journal_page_first 6408
_journal_page_last 6420
_journal_paper_doi 10.1021/acs.cgd.5c00831
_journal_volume 25
_journal_year 2025
_chemical_formula_moiety '0.36(C8 H5 F3 N2 O S), 0.64(C8 H6 F2 N2 O S)'
_chemical_formula_sum 'C8 H5.64 F2.36 N2 O S'
_chemical_formula_weight 222.71
_chemical_name_systematic
;
6-(difluoromethoxy)-1,3-benzothiazol-2-amine :
6-(trifluoromethoxy)-1,3-benzothiazol-2-amine 
0.64:0.36'
;
_space_group_crystal_system monoclinic
_space_group_IT_number 14
_space_group_name_Hall '-P 2ybc'
_space_group_name_H-M_alt 'P 1 21/c 1'
_atom_sites_solution_hydrogens geom
_atom_sites_solution_primary dual
_audit_contact_author_email thierry.maris@umontreal.ca
_audit_contact_author_name 'Thierry Maris'
_audit_contact_author_phone '+1 514 340 4711 2579'
_audit_creation_date 2024-12-02
_cell_angle_alpha 90
_cell_angle_beta 100.160(2)
_cell_angle_gamma 90
_cell_formula_units_Z 8
_cell_length_a 19.0364(8)
_cell_length_b 8.0701(3)
_cell_length_c 11.8481(5)
_cell_measurement_reflns_used 9728
_cell_measurement_temperature 150
_cell_measurement_theta_max 60.694
_cell_measurement_theta_min 3.298
_cell_volume 1791.63(13)
_computing_cell_refinement
;
SAINT (2020) V8.40B; Integration Software for Single Crystal Data.
Bruker AXS Inc., Madison, WI 53719-1173.
;
_computing_data_collection
;
APEX 4 (2022) Bruker AXS Inc., Madison, WI 53719-1173.
;
_computing_data_reduction
;
SAINT (2020) V8.40B; Integration Software for Single Crystal Data.
Bruker AXS Inc., Madison, WI 53719-1173.
;
_computing_molecular_graphics 'Olex2 1.3 (Dolomanov et al., 2009)'
_computing_publication_material 'Olex2 1.3 (Dolomanov et al., 2009)'
_computing_structure_refinement 'XL  (Sheldrick, 2008)'
_computing_structure_solution 'SHELXT 2018/2 (Sheldrick, 2018)'
_diffrn_ambient_temperature 150
_diffrn_detector 'CMOS Area detector'
_diffrn_detector_area_resol_mean 10.42
_diffrn_detector_type 'Bruker CMOS Photon III '
_diffrn_measured_fraction_theta_full 0.996
_diffrn_measured_fraction_theta_max 0.995
_diffrn_measurement_device 'k-geometry diffractometer'
_diffrn_measurement_device_type 'Bruker Venture Metaljet'
_diffrn_measurement_method '\w and \f scans'
_diffrn_radiation_collimation 'Focusing mirrors'
_diffrn_radiation_monochromator 'Helios MX Mirror Optics'
_diffrn_radiation_probe x-ray
_diffrn_radiation_type 'Ga K\a'
_diffrn_radiation_wavelength 1.34139
_diffrn_reflns_av_R_equivalents 0.0416
_diffrn_reflns_av_unetI/netI 0.0263
_diffrn_reflns_Laue_measured_fraction_full 0.996
_diffrn_reflns_Laue_measured_fraction_max 0.995
_diffrn_reflns_limit_h_max 24
_diffrn_reflns_limit_h_min -24
_diffrn_reflns_limit_k_max 10
_diffrn_reflns_limit_k_min -10
_diffrn_reflns_limit_l_max 15
_diffrn_reflns_limit_l_min -14
_diffrn_reflns_number 43188
_diffrn_reflns_point_group_measured_fraction_full 0.996
_diffrn_reflns_point_group_measured_fraction_max 0.995
_diffrn_reflns_theta_full 53.594
_diffrn_reflns_theta_max 60.663
_diffrn_reflns_theta_min 4.105
_diffrn_source 'Metal Jet'
_diffrn_source_current 2.86
_diffrn_source_power 0.1994564
_diffrn_source_target Ga
_diffrn_source_type 'Gallium Liquid Metal Jet Source'
_diffrn_source_voltage 69.74
_exptl_absorpt_coefficient_mu 2.196
_exptl_absorpt_correction_T_max 0.2103
_exptl_absorpt_correction_T_min 0.0935
_exptl_absorpt_correction_type multi-scan
_exptl_absorpt_process_details
;
SADABS-2016/2 (Bruker,2016/2) was used for absorption correction.
wR2(int) was 0.1603 before and 0.0792 after correction.
The Ratio of minimum to maximum transmission is 0.4446.
The \l/2 correction factor is Not present.
;
_exptl_crystal_colour 'clear light colourless'
_exptl_crystal_colour_lustre clear
_exptl_crystal_colour_modifier light
_exptl_crystal_colour_primary colourless
_exptl_crystal_density_diffrn 1.651
_exptl_crystal_description plate
_exptl_crystal_F_000 903
_exptl_crystal_size_max 0.344
_exptl_crystal_size_mid 0.209
_exptl_crystal_size_min 0.075
_refine_diff_density_max 0.784
_refine_diff_density_min -0.569
_refine_diff_density_rms 0.065
_refine_ls_extinction_coef .
_refine_ls_extinction_method none
_refine_ls_goodness_of_fit_ref 1.045
_refine_ls_hydrogen_treatment constr
_refine_ls_matrix_type full
_refine_ls_number_parameters 294
_refine_ls_number_reflns 4104
_refine_ls_number_restraints 78
_refine_ls_restrained_S_all 1.064
_refine_ls_R_factor_all 0.0486
_refine_ls_R_factor_gt 0.0480
_refine_ls_shift/su_max 0.000
_refine_ls_shift/su_mean 0.000
_refine_ls_structure_factor_coef Fsqd
_refine_ls_weighting_details 'w=1/[\s^2^(Fo^2^)+(0.0818P)^2^+1.2468P] where P=(Fo^2^+2Fc^2^)/3'
_refine_ls_weighting_scheme calc
_refine_ls_wR_factor_gt 0.1380
_refine_ls_wR_factor_ref 0.1385
_reflns_Friedel_coverage 0.000
_reflns_Friedel_fraction_full .
_reflns_Friedel_fraction_max .
_reflns_number_gt 3998
_reflns_number_total 4104
_reflns_threshold_expression 'I > 2\s(I)'
_cod_data_source_file 05-1a_1b_036RZ_064RZ2F_jw26912.cif
_cod_data_source_block jw26912
_cod_database_code 4519500

loop_
_space_group_symop_id
_space_group_symop_operation_xyz
1 'x, y, z'
2 '-x, y+1/2, -z+1/2'
3 '-x, -y, -z'
4 'x, -y-1/2, z-1/2'

loop_
_atom_site_label
_atom_site_type_symbol
_atom_site_fract_x
_atom_site_fract_y
_atom_site_fract_z
_atom_site_U_iso_or_equiv
_atom_site_adp_type
_atom_site_occupancy
_atom_site_site_symmetry_order
_atom_site_calc_flag
_atom_site_refinement_flags_posn
_atom_site_refinement_flags_adp
_atom_site_refinement_flags_occupancy
_atom_site_disorder_assembly
_atom_site_disorder_group
S1A S -0.10817(2) 0.17905(6) 0.39458(4) 0.03368(15) Uani 1 1 d . . . . .
N1A N 0.02957(9) 0.2065(2) 0.49353(16) 0.0393(4) Uani 1 1 d . . . . .
H1AA H 0.065291 0.242397 0.545216 0.047 Uiso 1 1 calc R U . . .
H1AB H 0.037677 0.138194 0.439384 0.047 Uiso 1 1 calc R U . . .
N2A N -0.05471(9) 0.3569(2) 0.57406(14) 0.0332(3) Uani 1 1 d . . . . .
C1A C -0.03703(10) 0.2558(2) 0.49726(16) 0.0322(4) Uani 1 1 d . . . . .
C2A C -0.16672(10) 0.2982(2) 0.45857(16) 0.0322(4) Uani 1 1 d . . . . .
C3A C -0.12807(10) 0.3842(2) 0.55239(16) 0.0321(4) Uani 1 1 d . . . . .
C4A C -0.16467(11) 0.4892(2) 0.61605(18) 0.0369(4) Uani 1 1 d . . . . .
H4A H -0.139338 0.551243 0.678341 0.044 Uiso 1 1 calc R U . . .
C5A C -0.23823(12) 0.5018(3) 0.58730(19) 0.0400(4) Uani 1 1 d . . . . .
H5A H -0.263689 0.572345 0.630050 0.048 Uiso 1 1 calc R U . . .
C6A C -0.27476(11) 0.4106(3) 0.49556(19) 0.0393(4) Uani 1 1 d . . . . .
C7A C -0.24060(11) 0.3091(2) 0.42866(18) 0.0364(4) Uani 1 1 d . . . . .
H7A H -0.266253 0.249563 0.365352 0.044 Uiso 1 1 calc R U . . .
O1A O -0.34941(8) 0.4297(2) 0.46615(16) 0.0507(4) Uani 1 1 d . . . . .
C8A C -0.38927(15) 0.3342(4) 0.5220(3) 0.0589(7) Uani 1 1 d . . . . .
H8A H -0.440911 0.361865 0.497465 0.071 Uiso 0.574(8) 1 calc R U P A -1
F1A F -0.37077(15) 0.3499(5) 0.6361(2) 0.1333(13) Uani 1 1 d . . . . .
F2A F -0.37856(11) 0.1731(2) 0.5052(2) 0.0832(6) Uani 1 1 d . . . . .
F3A F -0.4564(2) 0.3772(7) 0.4863(5) 0.091(2) Uani 0.426(8) 1 d . . P A -2
S1B S 0.20172(3) 0.53199(6) 0.83829(4) 0.03520(15) Uani 1 1 d . . . . .
N1B N 0.05784(9) 0.4965(2) 0.77283(14) 0.0358(3) Uani 1 1 d . . . . .
H1BA H 0.019344 0.449377 0.734023 0.043 Uiso 1 1 calc R U . . .
H1BB H 0.053822 0.575898 0.822215 0.043 Uiso 1 1 calc R U . . .
N2B N 0.13405(9) 0.3301(2) 0.68498(14) 0.0332(3) Uani 1 1 d . . . . .
C1B C 0.12414(10) 0.4463(2) 0.75633(16) 0.0326(4) Uani 1 1 d . . . . .
C2B C 0.25249(11) 0.3978(2) 0.77005(16) 0.0338(4) Uani 1 1 d . . . . .
C3B C 0.20670(10) 0.3002(2) 0.69059(16) 0.0331(4) Uani 1 1 d . . . . .
C4B C 0.23560(12) 0.1857(2) 0.62407(19) 0.0395(4) Uani 1 1 d . . . . .
H4B H 0.205166 0.119036 0.570141 0.047 Uiso 1 1 calc R U . . .
C5B C 0.30887(13) 0.1692(3) 0.6368(2) 0.0465(5) Uani 1 1 d . . . . .
H5B H 0.329152 0.091882 0.591273 0.056 Uiso 1 1 calc R U . . .
C6B C 0.35294(12) 0.2677(3) 0.7174(2) 0.0473(5) Uani 1 1 d . . . . .
C7B C 0.32621(12) 0.3825(3) 0.7847(2) 0.0417(4) Uani 1 1 d . . . . .
H7B H 0.356876 0.448284 0.838886 0.050 Uiso 1 1 calc R U . . .
O1B O 0.42748(10) 0.2617(3) 0.7320(2) 0.0789(7) Uani 1 1 d D . . . .
C8B C 0.46172(17) 0.1442(5) 0.6921(3) 0.0615(10) Uani 0.713(3) 1 d D U P B 1
H8B H 0.442288 0.033834 0.709472 0.074 Uiso 0.713(3) 1 calc R U P B 1
F1B F 0.53003(9) 0.1576(3) 0.7410(2) 0.0905(7) Uani 1 1 d D U . B 1
F2B F 0.45637(17) 0.1646(5) 0.5798(3) 0.1000(12) Uani 0.713(3) 1 d D U P B 1
C8C C 0.4630(5) 0.1306(8) 0.7621(6) 0.083(2) Uani 0.287(3) 1 d D U P B 2
F1C F 0.4516(13) 0.0195(18) 0.6777(13) 0.070(2) Uani 0.1435(17) 1 d D U P B 2
F2C F 0.4411(5) -0.0085(7) 0.7070(7) 0.070(2) Uani 0.287(3) 1 d D U P B 2
F3C F 0.4590(6) 0.1002(16) 0.8713(8) 0.096(4) Uani 0.1435(17) 1 d D U P B 2

loop_
_atom_site_aniso_label
_atom_site_aniso_U_11
_atom_site_aniso_U_22
_atom_site_aniso_U_33
_atom_site_aniso_U_23
_atom_site_aniso_U_13
_atom_site_aniso_U_12
S1A 0.0383(3) 0.0307(2) 0.0327(2) -0.00333(16) 0.00815(18) -0.00040(16)
N1A 0.0373(8) 0.0388(9) 0.0420(9) -0.0105(7) 0.0077(7) 0.0021(7)
N2A 0.0381(8) 0.0295(7) 0.0330(8) -0.0012(6) 0.0088(6) 0.0010(6)
C1A 0.0377(9) 0.0282(8) 0.0313(8) 0.0007(7) 0.0076(7) -0.0013(7)
C2A 0.0388(9) 0.0277(8) 0.0318(9) 0.0037(7) 0.0108(7) 0.0008(7)
C3A 0.0394(9) 0.0272(8) 0.0310(8) 0.0047(7) 0.0096(7) 0.0012(7)
C4A 0.0447(10) 0.0312(9) 0.0368(9) 0.0007(7) 0.0124(8) 0.0035(8)
C5A 0.0457(11) 0.0332(9) 0.0446(11) 0.0033(8) 0.0172(9) 0.0062(8)
C6A 0.0369(9) 0.0346(9) 0.0483(11) 0.0081(8) 0.0129(8) 0.0038(8)
C7A 0.0393(10) 0.0335(9) 0.0367(9) 0.0048(7) 0.0077(8) -0.0011(7)
O1A 0.0378(8) 0.0447(8) 0.0708(11) 0.0075(8) 0.0126(7) 0.0047(6)
C8A 0.0480(13) 0.0631(16) 0.0706(17) -0.0118(13) 0.0241(12) -0.0069(11)
F1A 0.1117(18) 0.225(3) 0.0773(14) -0.0405(17) 0.0568(14) -0.086(2)
F2A 0.0689(11) 0.0537(10) 0.1325(18) 0.0121(10) 0.0329(11) -0.0093(8)
F3A 0.044(2) 0.097(4) 0.138(5) 0.010(3) 0.030(2) 0.002(2)
S1B 0.0422(3) 0.0314(3) 0.0327(2) -0.00471(16) 0.00853(19) -0.00074(17)
N1B 0.0402(8) 0.0334(8) 0.0362(8) -0.0017(6) 0.0139(7) -0.0002(7)
N2B 0.0375(8) 0.0313(8) 0.0322(8) -0.0008(6) 0.0096(6) -0.0016(6)
C1B 0.0394(9) 0.0304(8) 0.0297(8) 0.0029(7) 0.0108(7) -0.0019(7)
C2B 0.0409(9) 0.0280(8) 0.0334(9) -0.0011(7) 0.0093(7) -0.0009(7)
C3B 0.0385(9) 0.0295(8) 0.0325(9) 0.0001(7) 0.0094(7) -0.0023(7)
C4B 0.0443(11) 0.0344(10) 0.0419(11) -0.0067(8) 0.0131(8) -0.0040(8)
C5B 0.0464(12) 0.0386(11) 0.0576(13) -0.0121(9) 0.0177(10) 0.0002(9)
C6B 0.0376(10) 0.0420(11) 0.0641(14) -0.0067(10) 0.0139(10) -0.0013(9)
C7B 0.0416(10) 0.0354(10) 0.0480(11) -0.0060(8) 0.0072(8) -0.0039(8)
O1B 0.0387(9) 0.0654(13) 0.133(2) -0.0365(13) 0.0161(11) -0.0013(9)
C8B 0.0385(15) 0.061(2) 0.089(3) 0.013(2) 0.0208(19) 0.0080(15)
F1B 0.0451(9) 0.1022(16) 0.1259(18) 0.0054(13) 0.0199(10) 0.0142(9)
F2B 0.0779(18) 0.156(3) 0.0770(18) -0.0101(18) 0.0430(15) -0.0247(18)
C8C 0.060(4) 0.080(4) 0.108(5) 0.012(5) 0.008(4) 0.000(4)
F1C 0.047(4) 0.028(3) 0.133(5) 0.016(3) 0.007(3) 0.000(2)
F2C 0.047(4) 0.028(3) 0.133(5) 0.016(3) 0.007(3) 0.000(2)
F3C 0.057(6) 0.171(13) 0.065(7) 0.006(8) 0.021(6) -0.027(8)

loop_
_atom_type_symbol
_atom_type_description
_atom_type_scat_dispersion_real
_atom_type_scat_dispersion_imag
_atom_type_scat_source
C C 0.0137 0.0067 'International Tables Vol C Tables 4.2.6.8 and 6.1.1.4'
H H 0.0000 0.0000 'International Tables Vol C Tables 4.2.6.8 and 6.1.1.4'
F F 0.0583 0.0400 'International Tables Vol C Tables 4.2.6.8 and 6.1.1.4'
N N 0.0241 0.0134 'International Tables Vol C Tables 4.2.6.8 and 6.1.1.4'
O O 0.0389 0.0241 'International Tables Vol C Tables 4.2.6.8 and 6.1.1.4'
S S 0.2925 0.4295 'International Tables Vol C Tables 4.2.6.8 and 6.1.1.4'

loop_
_geom_angle_atom_site_label_1
_geom_angle_atom_site_label_2
_geom_angle_atom_site_label_3
_geom_angle
_geom_angle_site_symmetry_1
_geom_angle_site_symmetry_3
C2A S1A C1A 88.76(9) . .
H1AA N1A H1AB 120.0 . .
C1A N1A H1AA 120.0 . .
C1A N1A H1AB 120.0 . .
C1A N2A C3A 110.04(16) . .
N1A C1A S1A 119.30(14) . .
N2A C1A S1A 115.95(14) . .
N2A C1A N1A 124.75(18) . .
C3A C2A S1A 109.33(14) . .
C7A C2A S1A 128.26(15) . .
C7A C2A C3A 122.38(18) . .
N2A C3A C2A 115.88(16) . .
N2A C3A C4A 125.10(18) . .
C4A C3A C2A 119.01(18) . .
C3A C4A H4A 120.3 . .
C5A C4A C3A 119.3(2) . .
C5A C4A H4A 120.3 . .
C4A C5A H5A 120.1 . .
C4A C5A C6A 119.82(19) . .
C6A C5A H5A 120.1 . .
C5A C6A O1A 118.55(19) . .
C7A C6A C5A 122.74(19) . .
C7A C6A O1A 118.6(2) . .
C2A C7A H7A 121.7 . .
C6A C7A C2A 116.67(19) . .
C6A C7A H7A 121.7 . .
C8A O1A C6A 116.8(2) . .
O1A C8A H8A 110.0 . .
O1A C8A F1A 111.9(2) . .
F1A C8A H8A 110.0 . .
F2A C8A O1A 111.8(2) . .
F2A C8A H8A 110.0 . .
F2A C8A F1A 102.9(3) . .
F3A C8A O1A 107.0(3) . .
F3A C8A F1A 111.4(4) . .
F3A C8A F2A 111.9(3) . .
C2B S1B C1B 88.84(9) . .
H1BA N1B H1BB 120.0 . .
C1B N1B H1BA 120.0 . .
C1B N1B H1BB 120.0 . .
C1B N2B C3B 110.56(16) . .
N1B C1B S1B 120.58(14) . .
N2B C1B S1B 116.04(15) . .
N2B C1B N1B 123.32(18) . .
C3B C2B S1B 109.26(15) . .
C7B C2B S1B 128.90(16) . .
C7B C2B C3B 121.83(18) . .
N2B C3B C2B 115.31(17) . .
C4B C3B N2B 125.24(18) . .
C4B C3B C2B 119.44(18) . .
C3B C4B H4B 120.2 . .
C5B C4B C3B 119.7(2) . .
C5B C4B H4B 120.2 . .
C4B C5B H5B 120.3 . .
C4B C5B C6B 119.4(2) . .
C6B C5B H5B 120.3 . .
C7B C6B C5B 122.6(2) . .
C7B C6B O1B 114.9(2) . .
O1B C6B C5B 122.5(2) . .
C2B C7B H7B 121.4 . .
C6B C7B C2B 117.10(19) . .
C6B C7B H7B 121.4 . .
C8B O1B C6B 123.2(2) . .
C8C O1B C6B 122.7(5) . .
O1B C8B H8B 110.5 . .
O1B C8B F1B 107.5(3) . .
O1B C8B F2B 108.8(3) . .
F1B C8B H8B 110.5 . .
F2B C8B H8B 110.5 . .
F2B C8B F1B 108.8(3) . .
O1B C8C F1C 110.0(11) . .
O1B C8C F2C 117.4(7) . .
O1B C8C F3C 107.9(4) . .
F1C C8C F3C 125.1(13) . .
F2C C8C F1C 21.0(9) . .
F2C C8C F3C 104.8(11) . .

loop_
_geom_bond_atom_site_label_1
_geom_bond_atom_site_label_2
_geom_bond_distance
_geom_bond_site_symmetry_2
S1A C1A 1.7654(19) .
S1A C2A 1.7434(19) .
N1A H1AA 0.8800 .
N1A H1AB 0.8800 .
N1A C1A 1.337(2) .
N2A C1A 1.310(2) .
N2A C3A 1.392(3) .
C2A C3A 1.404(3) .
C2A C7A 1.391(3) .
C3A C4A 1.399(3) .
C4A H4A 0.9500 .
C4A C5A 1.385(3) .
C5A H5A 0.9500 .
C5A C6A 1.392(3) .
C6A C7A 1.380(3) .
C6A O1A 1.410(2) .
C7A H7A 0.9500 .
O1A C8A 1.336(3) .
C8A H8A 1.0000 .
C8A F1A 1.341(4) .
C8A F2A 1.336(3) .
C8A F3A 1.320(5) .
S1B C1B 1.760(2) .
S1B C2B 1.7426(19) .
N1B H1BA 0.8800 .
N1B H1BB 0.8800 .
N1B C1B 1.372(2) .
N2B C1B 1.298(2) .
N2B C3B 1.394(2) .
C2B C3B 1.406(3) .
C2B C7B 1.389(3) .
C3B C4B 1.389(3) .
C4B H4B 0.9500 .
C4B C5B 1.383(3) .
C5B H5B 0.9500 .
C5B C6B 1.401(3) .
C6B C7B 1.377(3) .
C6B O1B 1.400(3) .
C7B H7B 0.9500 .
O1B C8B 1.286(4) .
O1B C8C 1.272(6) .
C8B H8B 1.0000 .
C8B F1B 1.331(3) .
C8B F2B 1.327(4) .
C8C F1C 1.331(5) .
C8C F2C 1.328(5) .
C8C F3C 1.333(5) .

loop_
_geom_hbond_atom_site_label_D
_geom_hbond_atom_site_label_H
_geom_hbond_atom_site_label_A
_geom_hbond_distance_DH
_geom_hbond_distance_HA
_geom_hbond_distance_DA
_geom_hbond_angle_DHA
_geom_hbond_site_symmetry_A
_geom_hbond_publ_flag
N1A H1AA N2B 0.88 2.05 2.916(2) 169.1 . yes
N1A H1AB N1B 0.88 2.34 3.211(2) 168.7 4_565 yes
N1B H1BA N2A 0.88 2.28 3.103(2) 155.8 . yes
N1B H1BB N2A 0.88 2.58 3.434(2) 164.4 2_556 yes
C4B H4B S1B 0.95 3.00 3.768(2) 139.4 4_565 yes
C5B H5B F2B 0.95 2.52 3.002(4) 111.6 . yes

loop_
_geom_torsion_atom_site_label_1
_geom_torsion_atom_site_label_2
_geom_torsion_atom_site_label_3
_geom_torsion_atom_site_label_4
_geom_torsion
_geom_torsion_site_symmetry_1
_geom_torsion_site_symmetry_2
_geom_torsion_site_symmetry_3
_geom_torsion_site_symmetry_4
S1A C2A C3A N2A -0.4(2) . . . .
S1A C2A C3A C4A 179.45(14) . . . .
S1A C2A C7A C6A 178.53(15) . . . .
N2A C3A C4A C5A -178.21(18) . . . .
C1A S1A C2A C3A -0.64(14) . . . .
C1A S1A C2A C7A -178.85(18) . . . .
C1A N2A C3A C2A 1.5(2) . . . .
C1A N2A C3A C4A -178.24(18) . . . .
C2A S1A C1A N1A -179.58(16) . . . .
C2A S1A C1A N2A 1.63(15) . . . .
C2A C3A C4A C5A 2.0(3) . . . .
C3A N2A C1A S1A -2.1(2) . . . .
C3A N2A C1A N1A 179.21(18) . . . .
C3A C2A C7A C6A 0.5(3) . . . .
C3A C4A C5A C6A -0.2(3) . . . .
C4A C5A C6A C7A -1.5(3) . . . .
C4A C5A C6A O1A -178.14(18) . . . .
C5A C6A C7A C2A 1.4(3) . . . .
C5A C6A O1A C8A -86.5(3) . . . .
C6A O1A C8A F1A 54.5(3) . . . .
C6A O1A C8A F2A -60.3(3) . . . .
C6A O1A C8A F3A 176.8(3) . . . .
C7A C2A C3A N2A 177.98(17) . . . .
C7A C2A C3A C4A -2.2(3) . . . .
C7A C6A O1A C8A 96.8(3) . . . .
O1A C6A C7A C2A 177.96(17) . . . .
S1B C2B C3B N2B -0.5(2) . . . .
S1B C2B C3B C4B 178.73(15) . . . .
S1B C2B C7B C6B -178.58(18) . . . .
N2B C3B C4B C5B 179.1(2) . . . .
C1B S1B C2B C3B 0.36(14) . . . .
C1B S1B C2B C7B 179.4(2) . . . .
C1B N2B C3B C2B 0.4(2) . . . .
C1B N2B C3B C4B -178.80(19) . . . .
C2B S1B C1B N1B 176.88(16) . . . .
C2B S1B C1B N2B -0.18(15) . . . .
C2B C3B C4B C5B 0.0(3) . . . .
C3B N2B C1B S1B -0.1(2) . . . .
C3B N2B C1B N1B -177.04(17) . . . .
C3B C2B C7B C6B 0.4(3) . . . .
C3B C4B C5B C6B 0.5(3) . . . .
C4B C5B C6B C7B -0.5(4) . . . .
C4B C5B C6B O1B -177.8(2) . . . .
C5B C6B C7B C2B 0.1(4) . . . .
C5B C6B O1B C8B -15.2(5) . . . .
C5B C6B O1B C8C -60.8(5) . . . .
C6B O1B C8B F1B -167.1(3) . . . .
C6B O1B C8B F2B 75.2(4) . . . .
C6B O1B C8C F1C 69.1(12) . . . .
C6B O1B C8C F2C 47.6(10) . . . .
C6B O1B C8C F3C -70.4(9) . . . .
C7B C2B C3B N2B -179.65(18) . . . .
C7B C2B C3B C4B -0.4(3) . . . .
C7B C6B O1B C8B 167.4(3) . . . .
C7B C6B O1B C8C 121.8(4) . . . .
O1B C6B C7B C2B 177.5(2) . . . .

_cod_database_fobs_code 4519500
